data_7131617
loop_
_publ_author_name
'Ghasemi, Mehran'
'Rahimi, Banafshe'
'Dehghan, Maryam'
'Bernoosha, Mohammad Hossein'
'Jafarpour, Farnaz'

_publ_section_title
;
 <i>Syn</i>- <i>versus anti</i>-carbopalladation of alkynes with
 organoborons: access to indoles symmetrically and unsymmetrically
 substituted on their 2,3-positions.
;
_journal_issue 45
_journal_name_full 'Chemical communications (Cambridge, England)'
_journal_page_first 6873
_journal_page_last 6876
_journal_paper_doi 10.1039/d3cc01753b
_journal_volume 59
_journal_year 2023
_chemical_formula_moiety 'C28 H22 Cl N'
_chemical_formula_sum 'C28 H22 Cl N'
_chemical_formula_weight 407.91
_space_group_crystal_system monoclinic
_space_group_IT_number 14
_space_group_name_Hall '-P 2ybc'
_space_group_name_H-M_alt 'P 1 21/c 1'
_atom_sites_solution_hydrogens geom
_audit_creation_date 2022-06-09
_audit_creation_method
;
Olex2 1.3
(compiled 2020.11.12 svn.r5f609507 for OlexSys, GUI svn.r6272)
;
_audit_update_record
;
2022-10-24 deposited with the CCDC.	2023-05-10 downloaded from the CCDC.
;
_cell_angle_alpha 90
_cell_angle_beta 102.60(3)
_cell_angle_gamma 90
_cell_formula_units_Z 4
_cell_length_a 9.2102(18)
_cell_length_b 20.916(4)
_cell_length_c 11.778(2)
_cell_measurement_reflns_used 15614
_cell_measurement_temperature 290
_cell_measurement_theta_max 26.0
_cell_measurement_theta_min 1.9
_cell_volume 2214.3(8)
_computing_cell_refinement 'Automar software package (3.3a, 2015)'
_computing_data_collection 'MAR345 dtb Program (1.24-4, 2013)'
_computing_data_reduction 'Automar software package (3.3a, 2015)'
_computing_molecular_graphics 'DIAMOND (Brandenburg, 1999)'
_computing_publication_material 'PLATON (2018)'
_computing_structure_refinement 'SHELXL-2016/6 (Sheldrick, 2016)'
_computing_structure_solution 'SHELXT 2018/2 (Sheldrick, 2018)'
_diffrn_ambient_temperature 290
_diffrn_detector 'image-plate detector'
_diffrn_detector_area_resol_mean 0.81
_diffrn_detector_type MAR345-dtb
_diffrn_measured_fraction_theta_full 0.982
_diffrn_measured_fraction_theta_max 0.981
_diffrn_measurement_device 'one-circle diffractometer'
_diffrn_measurement_device_type MAR-345-dtb
_diffrn_measurement_method 'image-plate detector - phi oscillation'
_diffrn_radiation_monochromator mirrors
_diffrn_radiation_probe x-ray
_diffrn_radiation_type MoK\a
_diffrn_radiation_wavelength 0.71073
_diffrn_reflns_av_R_equivalents 0.0796
_diffrn_reflns_av_unetI/netI 0.0525
_diffrn_reflns_Laue_measured_fraction_full 0.982
_diffrn_reflns_Laue_measured_fraction_max 0.981
_diffrn_reflns_limit_h_max 10
_diffrn_reflns_limit_h_min -11
_diffrn_reflns_limit_k_max 25
_diffrn_reflns_limit_k_min -25
_diffrn_reflns_limit_l_max 14
_diffrn_reflns_limit_l_min -14
_diffrn_reflns_number 15614
_diffrn_reflns_point_group_measured_fraction_full 0.982
_diffrn_reflns_point_group_measured_fraction_max 0.981
_diffrn_reflns_theta_full 25.242
_diffrn_reflns_theta_max 26.008
_diffrn_reflns_theta_min 1.947
_diffrn_source 'fine-focus sealed tube'
_diffrn_source_target Mo
_exptl_absorpt_coefficient_mu 0.187
_exptl_absorpt_correction_type none
_exptl_crystal_colour yellow
_exptl_crystal_colour_primary yellow
_exptl_crystal_density_diffrn 1.224
_exptl_crystal_density_method 'not measured'
_exptl_crystal_description prism
_exptl_crystal_F_000 856
_exptl_crystal_size_max 0.2
_exptl_crystal_size_mid 0.15
_exptl_crystal_size_min 0.1
_refine_diff_density_max 0.152
_refine_diff_density_min -0.271
_refine_diff_density_rms 0.035
_refine_ls_extinction_coef 0.0084(12)
_refine_ls_extinction_expression Fc^*^=kFc[1+0.001xFc^2^\l^3^/sin(2\q)]^-1/4^
_refine_ls_extinction_method 'SHELXL-2018/3 (Sheldrick 2018)'
_refine_ls_goodness_of_fit_ref 1.115
_refine_ls_hydrogen_treatment constr
_refine_ls_matrix_type full
_refine_ls_number_parameters 273
_refine_ls_number_reflns 4293
_refine_ls_number_restraints 0
_refine_ls_restrained_S_all 1.115
_refine_ls_R_factor_all 0.0805
_refine_ls_R_factor_gt 0.0675
_refine_ls_shift/su_max 0.000
_refine_ls_shift/su_mean 0.000
_refine_ls_structure_factor_coef Fsqd
_refine_ls_weighting_details 'w=1/[\s^2^(Fo^2^)+(0.0381P)^2^+0.8638P] where P=(Fo^2^+2Fc^2^)/3'
_refine_ls_weighting_scheme calc
_refine_ls_wR_factor_gt 0.1315
_refine_ls_wR_factor_ref 0.1385
_reflns_Friedel_coverage 0.000
_reflns_number_gt 3605
_reflns_number_total 4293
_reflns_threshold_expression 'I > 2\s(I)'
_cod_data_source_file d3cc01753b2.cif
_cod_data_source_block 2
_cod_depositor_comments 'Adding full bibliography for 7131617--7131619.cif.'
_cod_database_code 7131617
_shelx_shelxl_version_number 2018/3
_shelx_space_group_comment
;
The symmetry employed for this shelxl refinement is uniquely defined
by the following loop, which should always be used as a source of
symmetry information in preference to the above space-group names.
They are only intended as comments.
;
_shelx_estimated_absorpt_t_max 0.982
_shelx_estimated_absorpt_t_min 0.964
_olex2_refinement_description
;
1. Fixed Uiso
 At 1.2 times of:
  All C(H) groups, All C(H,H) groups
 At 1.5 times of:
  All C(H,H,H) groups
2.a Secondary CH2 refined with riding coordinates:
 C3(H3A,H3B)
2.b Aromatic/amide H refined with riding coordinates:
 C8(H8), C10(H10), C14(H14), C16(H16), C19(H19), C27(H27), C28(H28), C31(H31),
 C33(H33), C35(H35), C41(H41), C44(H44), C45(H45), C48(H48), C49(H49), C53(H53),
  C56(H56)
2.c Idealised Me refined as rotating group:
 C32(H32A,H32B,H32C)
;
_olex2_submission_special_instructions 'No special instructions were received'

loop_
_space_group_symop_operation_xyz
'x, y, z'
'-x, y+1/2, -z+1/2'
'-x, -y, -z'
'x, -y-1/2, z-1/2'

loop_
_atom_site_label
_atom_site_type_symbol
_atom_site_fract_x
_atom_site_fract_y
_atom_site_fract_z
_atom_site_U_iso_or_equiv
_atom_site_adp_type
_atom_site_occupancy
_atom_site_site_symmetry_order
_atom_site_calc_flag
_atom_site_refinement_flags_posn
_atom_site_refinement_flags_adp
_atom_site_refinement_flags_occupancy
_atom_site_disorder_assembly
_atom_site_disorder_group
Cl1 Cl 0.88702(9) -0.09453(4) 0.88316(6) 0.0904(3) Uani 1 1 d . . . . .
N1 N 0.7357(2) -0.01619(8) 0.45573(15) 0.0563(4) Uani 1 1 d . . . . .
C3 C 0.6088(4) -0.25397(13) 0.2118(3) 0.0947(9) Uani 1 1 d . . . . .
H3A H 0.662350 -0.288067 0.258978 0.114 Uiso 1 1 calc R U . . .
H3B H 0.503349 -0.263043 0.200455 0.114 Uiso 1 1 calc R U . . .
C4 C 0.6829(2) 0.05236(10) 0.27873(18) 0.0551(5) Uani 1 1 d . . . . .
C5 C 0.7022(2) -0.07585(10) 0.39545(18) 0.0524(5) Uani 1 1 d . . . . .
C7 C 0.7288(2) 0.04439(10) 0.40561(18) 0.0525(5) Uani 1 1 d . . . . .
C8 C 0.5336(3) -0.14517(11) 0.2709(2) 0.0657(6) Uani 1 1 d . . . . .
H8 H 0.439076 -0.152774 0.225620 0.079 Uiso 1 1 calc R U . . .
C10 C 0.5617(2) -0.08784(10) 0.3298(2) 0.0590(5) Uani 1 1 d . . . . .
H10 H 0.486580 -0.057622 0.325147 0.071 Uiso 1 1 calc R U . . .
C13 C 0.7814(2) -0.00994(10) 0.57484(18) 0.0535(5) Uani 1 1 d . . . . .
C14 C 0.8536(3) 0.07329(11) 0.71752(19) 0.0604(5) Uani 1 1 d . . . . .
H14 H 0.871134 0.116087 0.737229 0.073 Uiso 1 1 calc R U . . .
C16 C 0.8045(3) -0.05730(11) 0.6602(2) 0.0624(6) Uani 1 1 d . . . . .
H16 H 0.789015 -0.100312 0.641424 0.075 Uiso 1 1 calc R U . . .
C19 C 0.8128(3) -0.12086(11) 0.4031(2) 0.0622(6) Uani 1 1 d . . . . .
H19 H 0.907741 -0.112698 0.447128 0.075 Uiso 1 1 calc R U . . .
C20 C 0.7906(2) 0.15878(10) 0.47565(19) 0.0559(5) Uani 1 1 d . . . . .
C21 C 0.7703(2) 0.08951(10) 0.49167(18) 0.0526(5) Uani 1 1 d . . . . .
C22 C 0.6418(3) -0.19150(11) 0.2772(2) 0.0661(6) Uani 1 1 d . . . . .
C26 C 0.8515(3) -0.03729(11) 0.7735(2) 0.0638(6) Uani 1 1 d . . . . .
C27 C 0.8575(3) 0.18159(11) 0.3883(2) 0.0645(6) Uani 1 1 d . . . . .
H27 H 0.886607 0.153056 0.336955 0.077 Uiso 1 1 calc R U . . .
C28 C 0.7816(3) -0.17859(11) 0.3446(2) 0.0697(6) Uani 1 1 d . . . . .
H28 H 0.856146 -0.209195 0.350914 0.084 Uiso 1 1 calc R U . . .
C31 C 0.8764(3) 0.02715(12) 0.8029(2) 0.0647(6) Uani 1 1 d . . . . .
H31 H 0.908514 0.038895 0.880460 0.078 Uiso 1 1 calc R U . . .
C32 C 0.6501(4) -0.25408(18) 0.0969(3) 0.1131(12) Uani 1 1 d . . . . .
H32A H 0.598082 -0.220319 0.049625 0.170 Uiso 1 1 calc R U . . .
H32B H 0.623486 -0.294413 0.059166 0.170 Uiso 1 1 calc R U . . .
H32C H 0.755367 -0.247577 0.107524 0.170 Uiso 1 1 calc R U . . .
C33 C 0.8807(3) 0.24644(13) 0.3776(2) 0.0778(7) Uani 1 1 d . . . . .
H33 H 0.923884 0.261117 0.318063 0.093 Uiso 1 1 calc R U . . .
C35 C 0.7576(3) 0.02160(13) 0.2044(2) 0.0723(7) Uani 1 1 d . . . . .
H35 H 0.837528 -0.005001 0.234799 0.087 Uiso 1 1 calc R U . . .
C41 C 0.7497(3) 0.20319(11) 0.5507(2) 0.0699(6) Uani 1 1 d . . . . .
H41 H 0.703851 0.189208 0.609185 0.084 Uiso 1 1 calc R U . . .
C44 C 0.8411(4) 0.28935(13) 0.4533(3) 0.0864(9) Uani 1 1 d . . . . .
H44 H 0.858284 0.332800 0.445755 0.104 Uiso 1 1 calc R U . . .
C45 C 0.5628(3) 0.09083(12) 0.2315(2) 0.0710(6) Uani 1 1 d . . . . .
H45 H 0.510284 0.111320 0.280056 0.085 Uiso 1 1 calc R U . . .
C48 C 0.7760(4) 0.26788(12) 0.5401(3) 0.0853(8) Uani 1 1 d . . . . .
H48 H 0.749478 0.296781 0.592068 0.102 Uiso 1 1 calc R U . . .
C49 C 0.5973(5) 0.06861(17) 0.0404(3) 0.0990(11) Uani 1 1 d . . . . .
H49 H 0.569369 0.074394 -0.039709 0.119 Uiso 1 1 calc R U . . .
C53 C 0.7146(4) 0.03004(16) 0.0865(3) 0.0944(10) Uani 1 1 d . . . . .
H53 H 0.765970 0.009256 0.037527 0.113 Uiso 1 1 calc R U . . .
C56 C 0.5205(4) 0.09892(15) 0.1125(3) 0.0925(9) Uani 1 1 d . . . . .
H56 H 0.439915 0.124953 0.081126 0.111 Uiso 1 1 calc R U . . .
C58 C 0.8039(2) 0.05554(10) 0.60089(18) 0.0536(5) Uani 1 1 d . . . . .

loop_
_atom_site_aniso_label
_atom_site_aniso_U_11
_atom_site_aniso_U_22
_atom_site_aniso_U_33
_atom_site_aniso_U_23
_atom_site_aniso_U_13
_atom_site_aniso_U_12
Cl1 0.1179(6) 0.0813(5) 0.0635(4) 0.0207(3) 0.0012(4) -0.0090(4)
N1 0.0687(11) 0.0453(9) 0.0524(10) -0.0009(7) 0.0076(8) -0.0031(8)
C3 0.135(3) 0.0577(15) 0.087(2) -0.0123(14) 0.0153(19) -0.0095(16)
C4 0.0625(13) 0.0487(11) 0.0528(12) 0.0016(9) 0.0097(10) -0.0049(9)
C5 0.0586(12) 0.0473(11) 0.0508(11) 0.0002(9) 0.0107(9) -0.0033(9)
C7 0.0577(12) 0.0479(11) 0.0512(11) 0.0032(9) 0.0100(9) 0.0019(9)
C8 0.0683(14) 0.0630(14) 0.0627(14) -0.0019(11) 0.0077(11) -0.0133(11)
C10 0.0577(13) 0.0553(12) 0.0627(13) 0.0009(10) 0.0101(10) 0.0006(10)
C13 0.0583(12) 0.0520(12) 0.0477(11) 0.0007(9) 0.0063(9) -0.0025(9)
C14 0.0679(14) 0.0568(12) 0.0558(12) -0.0053(10) 0.0116(10) 0.0002(10)
C16 0.0716(14) 0.0529(12) 0.0601(13) 0.0037(10) 0.0088(11) -0.0060(10)
C19 0.0596(13) 0.0569(13) 0.0665(14) 0.0013(10) 0.0056(10) 0.0015(10)
C20 0.0591(12) 0.0478(11) 0.0575(12) 0.0010(9) 0.0054(10) 0.0018(9)
C21 0.0570(12) 0.0466(11) 0.0538(12) 0.0010(9) 0.0110(9) 0.0038(9)
C22 0.0887(17) 0.0520(12) 0.0581(13) -0.0008(10) 0.0169(12) -0.0094(12)
C26 0.0685(14) 0.0652(14) 0.0548(13) 0.0082(11) 0.0073(11) -0.0016(11)
C27 0.0707(14) 0.0569(13) 0.0633(14) 0.0062(10) 0.0092(11) -0.0023(11)
C28 0.0804(16) 0.0537(13) 0.0752(16) 0.0013(11) 0.0176(13) 0.0107(11)
C31 0.0729(15) 0.0695(15) 0.0500(12) -0.0024(11) 0.0095(11) -0.0016(11)
C32 0.139(3) 0.103(3) 0.097(2) -0.0364(19) 0.025(2) 0.008(2)
C33 0.0871(18) 0.0662(16) 0.0731(17) 0.0169(13) 0.0022(13) -0.0126(13)
C35 0.0835(17) 0.0748(16) 0.0634(15) 0.0020(12) 0.0261(13) 0.0016(13)
C41 0.0874(17) 0.0547(13) 0.0670(15) -0.0004(11) 0.0154(13) 0.0077(12)
C44 0.113(2) 0.0510(14) 0.0817(19) 0.0093(13) -0.0090(16) -0.0085(14)
C45 0.0774(16) 0.0628(14) 0.0678(15) 0.0086(11) 0.0051(12) 0.0053(12)
C48 0.120(2) 0.0504(14) 0.0770(18) -0.0076(12) 0.0038(16) 0.0104(14)
C49 0.141(3) 0.094(2) 0.0526(15) 0.0098(16) 0.0020(18) -0.042(2)
C53 0.135(3) 0.091(2) 0.0651(18) -0.0054(15) 0.0375(18) -0.022(2)
C56 0.101(2) 0.0806(19) 0.080(2) 0.0242(16) -0.0142(17) -0.0068(16)
C58 0.0565(12) 0.0509(11) 0.0531(12) -0.0007(9) 0.0116(9) 0.0002(9)

loop_
_atom_type_symbol
_atom_type_description
_atom_type_scat_dispersion_real
_atom_type_scat_dispersion_imag
_atom_type_scat_source
C C 0.0033 0.0016 'International Tables Vol C Tables 4.2.6.8 and 6.1.1.4'
H H 0.0000 0.0000 'International Tables Vol C Tables 4.2.6.8 and 6.1.1.4'
Cl Cl 0.1484 0.1585 'International Tables Vol C Tables 4.2.6.8 and 6.1.1.4'
N N 0.0061 0.0033 'International Tables Vol C Tables 4.2.6.8 and 6.1.1.4'

loop_
_geom_angle_atom_site_label_1
_geom_angle_atom_site_label_2
_geom_angle_atom_site_label_3
_geom_angle
_geom_angle_site_symmetry_1
_geom_angle_site_symmetry_3
_geom_angle_publ_flag
C7 N1 C5 126.58(17) . . ?
C13 N1 C5 124.76(17) . . ?
C13 N1 C7 108.66(17) . . ?
H3A C3 H3B 107.7 . . ?
C22 C3 H3A 108.8 . . ?
C22 C3 H3B 108.8 . . ?
C32 C3 H3A 108.8 . . ?
C32 C3 H3B 108.8 . . ?
C32 C3 C22 113.8(3) . . ?
C35 C4 C7 121.1(2) . . ?
C45 C4 C7 120.1(2) . . ?
C45 C4 C35 118.7(2) . . ?
C10 C5 N1 120.64(19) . . ?
C19 C5 N1 119.12(19) . . ?
C19 C5 C10 120.2(2) . . ?
N1 C7 C4 120.65(18) . . ?
C21 C7 N1 109.38(18) . . ?
C21 C7 C4 129.97(19) . . ?
C10 C8 H8 119.1 . . ?
C22 C8 H8 119.1 . . ?
C22 C8 C10 121.9(2) . . ?
C5 C10 C8 119.3(2) . . ?
C5 C10 H10 120.3 . . ?
C8 C10 H10 120.3 . . ?
N1 C13 C16 129.08(19) . . ?
N1 C13 C58 108.13(17) . . ?
C16 C13 C58 122.8(2) . . ?
C31 C14 H14 120.1 . . ?
C31 C14 C58 119.7(2) . . ?
C58 C14 H14 120.1 . . ?
C13 C16 H16 121.6 . . ?
C26 C16 C13 116.7(2) . . ?
C26 C16 H16 121.6 . . ?
C5 C19 H19 120.3 . . ?
C5 C19 C28 119.5(2) . . ?
C28 C19 H19 120.3 . . ?
C27 C20 C21 121.2(2) . . ?
C41 C20 C21 120.9(2) . . ?
C41 C20 C27 117.8(2) . . ?
C7 C21 C20 126.90(19) . . ?
C7 C21 C58 106.85(18) . . ?
C58 C21 C20 126.02(19) . . ?
C8 C22 C3 121.1(2) . . ?
C8 C22 C28 117.7(2) . . ?
C28 C22 C3 121.2(2) . . ?
C16 C26 Cl1 118.66(19) . . ?
C16 C26 C31 122.3(2) . . ?
C31 C26 Cl1 119.05(18) . . ?
C20 C27 H27 119.8 . . ?
C33 C27 C20 120.4(2) . . ?
C33 C27 H27 119.8 . . ?
C19 C28 H28 119.3 . . ?
C22 C28 C19 121.3(2) . . ?
C22 C28 H28 119.3 . . ?
C14 C31 C26 120.3(2) . . ?
C14 C31 H31 119.9 . . ?
C26 C31 H31 119.9 . . ?
C3 C32 H32A 109.5 . . ?
C3 C32 H32B 109.5 . . ?
C3 C32 H32C 109.5 . . ?
H32A C32 H32B 109.5 . . ?
H32A C32 H32C 109.5 . . ?
H32B C32 H32C 109.5 . . ?
C27 C33 H33 119.5 . . ?
C44 C33 C27 121.0(3) . . ?
C44 C33 H33 119.5 . . ?
C4 C35 H35 119.7 . . ?
C53 C35 C4 120.5(3) . . ?
C53 C35 H35 119.8 . . ?
C20 C41 H41 119.4 . . ?
C48 C41 C20 121.2(3) . . ?
C48 C41 H41 119.4 . . ?
C33 C44 H44 120.2 . . ?
C48 C44 C33 119.6(2) . . ?
C48 C44 H44 120.2 . . ?
C4 C45 H45 119.9 . . ?
C56 C45 C4 120.2(3) . . ?
C56 C45 H45 119.9 . . ?
C41 C48 H48 119.9 . . ?
C44 C48 C41 120.1(3) . . ?
C44 C48 H48 119.9 . . ?
C53 C49 H49 120.1 . . ?
C53 C49 C56 119.8(3) . . ?
C56 C49 H49 120.1 . . ?
C35 C53 H53 119.7 . . ?
C49 C53 C35 120.6(3) . . ?
C49 C53 H53 119.7 . . ?
C45 C56 H56 119.9 . . ?
C49 C56 C45 120.2(3) . . ?
C49 C56 H56 119.9 . . ?
C13 C58 C21 106.97(18) . . ?
C14 C58 C13 118.20(19) . . ?
C14 C58 C21 134.8(2) . . ?

loop_
_geom_bond_atom_site_label_1
_geom_bond_atom_site_label_2
_geom_bond_distance
_geom_bond_site_symmetry_2
_geom_bond_publ_flag
Cl1 C26 1.739(2) . ?
N1 C5 1.435(3) . ?
N1 C7 1.394(3) . ?
N1 C13 1.380(3) . ?
C3 H3A 0.9700 . ?
C3 H3B 0.9700 . ?
C3 C22 1.514(3) . ?
C3 C32 1.483(4) . ?
C4 C7 1.471(3) . ?
C4 C35 1.384(3) . ?
C4 C45 1.383(3) . ?
C5 C10 1.378(3) . ?
C5 C19 1.375(3) . ?
C7 C21 1.377(3) . ?
C8 H8 0.9300 . ?
C8 C10 1.381(3) . ?
C8 C22 1.380(3) . ?
C10 H10 0.9300 . ?
C13 C16 1.394(3) . ?
C13 C58 1.409(3) . ?
C14 H14 0.9300 . ?
C14 C31 1.376(3) . ?
C14 C58 1.400(3) . ?
C16 H16 0.9300 . ?
C16 C26 1.375(3) . ?
C19 H19 0.9300 . ?
C19 C28 1.389(3) . ?
C20 C21 1.478(3) . ?
C20 C27 1.393(3) . ?
C20 C41 1.390(3) . ?
C21 C58 1.443(3) . ?
C22 C28 1.384(4) . ?
C26 C31 1.398(3) . ?
C27 H27 0.9300 . ?
C27 C33 1.383(3) . ?
C28 H28 0.9300 . ?
C31 H31 0.9300 . ?
C32 H32A 0.9600 . ?
C32 H32B 0.9600 . ?
C32 H32C 0.9600 . ?
C33 H33 0.9300 . ?
C33 C44 1.370(4) . ?
C35 H35 0.9300 . ?
C35 C53 1.370(4) . ?
C41 H41 0.9300 . ?
C41 C48 1.385(3) . ?
C44 H44 0.9300 . ?
C44 C48 1.369(4) . ?
C45 H45 0.9300 . ?
C45 C56 1.381(4) . ?
C48 H48 0.9300 . ?
C49 H49 0.9300 . ?
C49 C53 1.363(5) . ?
C49 C56 1.373(5) . ?
C53 H53 0.9300 . ?
C56 H56 0.9300 . ?

loop_
_geom_torsion_atom_site_label_1
_geom_torsion_atom_site_label_2
_geom_torsion_atom_site_label_3
_geom_torsion_atom_site_label_4
_geom_torsion
_geom_torsion_site_symmetry_1
_geom_torsion_site_symmetry_2
_geom_torsion_site_symmetry_3
_geom_torsion_site_symmetry_4
_geom_torsion_publ_flag
Cl1 C26 C31 C14 178.00(19) . . . . ?
N1 C5 C10 C8 178.7(2) . . . . ?
N1 C5 C19 C28 -179.7(2) . . . . ?
N1 C7 C21 C20 174.4(2) . . . . ?
N1 C7 C21 C58 -0.4(2) . . . . ?
N1 C13 C16 C26 179.6(2) . . . . ?
N1 C13 C58 C14 -178.86(19) . . . . ?
N1 C13 C58 C21 -0.2(2) . . . . ?
C3 C22 C28 C19 178.9(2) . . . . ?
C4 C7 C21 C20 -5.4(4) . . . . ?
C4 C7 C21 C58 179.9(2) . . . . ?
C4 C35 C53 C49 -0.3(4) . . . . ?
C4 C45 C56 C49 0.2(4) . . . . ?
C5 N1 C7 C4 0.4(3) . . . . ?
C5 N1 C7 C21 -179.44(19) . . . . ?
C5 N1 C13 C16 -0.1(4) . . . . ?
C5 N1 C13 C58 179.68(19) . . . . ?
C5 C19 C28 C22 1.0(4) . . . . ?
C7 N1 C5 C10 -61.8(3) . . . . ?
C7 N1 C5 C19 117.6(2) . . . . ?
C7 N1 C13 C16 -179.7(2) . . . . ?
C7 N1 C13 C58 0.0(2) . . . . ?
C7 C4 C35 C53 -179.3(2) . . . . ?
C7 C4 C45 C56 179.3(2) . . . . ?
C7 C21 C58 C13 0.4(2) . . . . ?
C7 C21 C58 C14 178.7(2) . . . . ?
C8 C22 C28 C19 -0.6(4) . . . . ?
C10 C5 C19 C28 -0.3(3) . . . . ?
C10 C8 C22 C3 -179.9(2) . . . . ?
C10 C8 C22 C28 -0.4(4) . . . . ?
C13 N1 C5 C10 118.6(2) . . . . ?
C13 N1 C5 C19 -62.0(3) . . . . ?
C13 N1 C7 C4 -179.97(19) . . . . ?
C13 N1 C7 C21 0.2(2) . . . . ?
C13 C16 C26 Cl1 -178.26(18) . . . . ?
C13 C16 C26 C31 -0.5(4) . . . . ?
C16 C13 C58 C14 0.9(3) . . . . ?
C16 C13 C58 C21 179.5(2) . . . . ?
C16 C26 C31 C14 0.3(4) . . . . ?
C19 C5 C10 C8 -0.7(3) . . . . ?
C20 C21 C58 C13 -174.5(2) . . . . ?
C20 C21 C58 C14 3.8(4) . . . . ?
C20 C27 C33 C44 1.1(4) . . . . ?
C20 C41 C48 C44 1.1(4) . . . . ?
C21 C20 C27 C33 -177.5(2) . . . . ?
C21 C20 C41 C48 176.4(2) . . . . ?
C22 C8 C10 C5 1.0(4) . . . . ?
C27 C20 C21 C7 -40.0(3) . . . . ?
C27 C20 C21 C58 133.8(2) . . . . ?
C27 C20 C41 C48 -0.8(4) . . . . ?
C27 C33 C44 C48 -0.7(4) . . . . ?
C31 C14 C58 C13 -1.2(3) . . . . ?
C31 C14 C58 C21 -179.3(2) . . . . ?
C32 C3 C22 C8 95.0(4) . . . . ?
C32 C3 C22 C28 -84.4(4) . . . . ?
C33 C44 C48 C41 -0.4(4) . . . . ?
C35 C4 C7 N1 -57.0(3) . . . . ?
C35 C4 C7 C21 122.8(3) . . . . ?
C35 C4 C45 C56 -1.0(4) . . . . ?
C41 C20 C21 C7 143.0(2) . . . . ?
C41 C20 C21 C58 -43.2(3) . . . . ?
C41 C20 C27 C33 -0.4(3) . . . . ?
C45 C4 C7 N1 122.7(2) . . . . ?
C45 C4 C7 C21 -57.5(3) . . . . ?
C45 C4 C35 C53 1.1(4) . . . . ?
C53 C49 C56 C45 0.6(5) . . . . ?
C56 C49 C53 C35 -0.6(5) . . . . ?
C58 C13 C16 C26 -0.1(3) . . . . ?
C58 C14 C31 C26 0.6(4) . . . . ?
